data_4327633
loop_
_publ_author_name
'Jason A. Halfen'
'Joseph M. Uhan'
'Derek C. Fox'
'Mark P. Mehn'
'Lawrence Que'

_publ_section_title
;
 Copper(II) Complexes of Pyridyl-Appended Diazacycloalkanes: Synthesis,
 Characterization, and Application to Catalytic Olefin Aziridination
;
_journal_name_full 'Inorganic Chemistry'
_journal_page_first 4913
_journal_page_last 4920
_journal_paper_doi 10.1021/ic000664+
_journal_volume 39
_journal_year 2000
_chemical_formula_sum 'C18 H23 Cu F12 N5 P2'
_chemical_formula_weight 662.89
_chemical_name_common 4
_chemical_name_systematic
; 
 ? 
;
_space_group_IT_number 57
_symmetry_cell_setting orthorhombic
_symmetry_space_group_name_Hall '-P 2c 2b'
_symmetry_space_group_name_H-M 'P b c m'
_atom_sites_solution_hydrogens geom
_atom_sites_solution_primary direct
_atom_sites_solution_secondary difmap
_audit_creation_method SHELXL-97
_cell_angle_alpha 90.00
_cell_angle_beta 90.00
_cell_angle_gamma 90.00
_cell_formula_units_Z 4
_cell_length_a 11.3120(10)
_cell_length_b 13.545(4)
_cell_length_c 16.615(3)
_cell_measurement_reflns_used 25
_cell_measurement_temperature 293(2)
_cell_volume 2545.8(9)
_computing_structure_refinement 'SHELXL-97 (Sheldrick, 1997)'
_computing_structure_solution 'SHELXS-97 (Sheldrick, 1990)'
_diffrn_ambient_temperature 293(2)
_diffrn_measured_fraction_theta_full 0.997
_diffrn_measured_fraction_theta_max 0.997
_diffrn_measurement_method 'omega 2-theta scans'
_diffrn_radiation_monochromator graphite
_diffrn_radiation_source 'fine-focus sealed tube'
_diffrn_radiation_type MoK\a
_diffrn_radiation_wavelength 0.71073
_diffrn_reflns_av_R_equivalents 0.0000
_diffrn_reflns_av_sigmaI/netI 0.0783
_diffrn_reflns_limit_h_max 13
_diffrn_reflns_limit_h_min 0
_diffrn_reflns_limit_k_max 16
_diffrn_reflns_limit_k_min 0
_diffrn_reflns_limit_l_max 20
_diffrn_reflns_limit_l_min 0
_diffrn_reflns_number 2579
_diffrn_reflns_theta_full 25.96
_diffrn_reflns_theta_max 25.96
_diffrn_reflns_theta_min 2.35
_diffrn_standards_interval_count 2
_diffrn_standards_interval_time '5400 seconds'
_exptl_absorpt_coefficient_mu 1.090
_exptl_absorpt_correction_T_max 1.0000
_exptl_absorpt_correction_T_min 0.8668
_exptl_absorpt_correction_type 'psi-scan corrections'
_exptl_crystal_colour blue
_exptl_crystal_density_diffrn 1.730
_exptl_crystal_description block
_exptl_crystal_F_000 1332
_exptl_crystal_size_max 0.50
_exptl_crystal_size_mid 0.50
_exptl_crystal_size_min 0.45
_refine_diff_density_max 0.401
_refine_diff_density_min -0.434
_refine_diff_density_rms 0.077
_refine_ls_extinction_method none
_refine_ls_goodness_of_fit_ref 1.008
_refine_ls_hydrogen_treatment mixed
_refine_ls_matrix_type full
_refine_ls_number_parameters 214
_refine_ls_number_reflns 2579
_refine_ls_number_restraints 0
_refine_ls_restrained_S_all 1.008
_refine_ls_R_factor_all 0.1276
_refine_ls_R_factor_gt 0.0540
_refine_ls_shift/su_max 0.000
_refine_ls_shift/su_mean 0.000
_refine_ls_structure_factor_coef Fsqd
_refine_ls_weighting_details 'calc w=1/[\s^2^(Fo^2^)+(0.0688P)^2^+0.4691P] where P=(Fo^2^+2Fc^2^)/3'
_refine_ls_weighting_scheme calc
_refine_ls_wR_factor_gt 0.1258
_refine_ls_wR_factor_ref 0.1535
_reflns_number_gt 1483
_reflns_number_total 2579
_reflns_threshold_expression >2sigma(I)
_cod_data_source_file ic0006642B_4.cif
_cod_data_source_block 4
_cod_database_code 4327633

loop_
_symmetry_equiv_pos_as_xyz
'x, y, z'
'-x, -y, z+1/2'
'-x, y+1/2, -z+1/2'
'x, -y+1/2, -z'
'-x, -y, -z'
'x, y, -z-1/2'
'x, -y-1/2, z-1/2'
'-x, y-1/2, z'

loop_
_atom_site_label
_atom_site_type_symbol
_atom_site_fract_x
_atom_site_fract_y
_atom_site_fract_z
_atom_site_U_iso_or_equiv
_atom_site_adp_type
_atom_site_occupancy
_atom_site_symmetry_multiplicity
_atom_site_calc_flag
_atom_site_refinement_flags
_atom_site_disorder_assembly
_atom_site_disorder_group
Cu1 Cu 0.28619(7) 0.03829(6) 0.2500 0.0447(3) Uani 1 2 d S . .
N1 N 0.4242(3) 0.0681(3) 0.3225(3) 0.0540(11) Uani 1 1 d . A .
N2 N 0.1934(4) 0.0640(3) 0.3514(2) 0.0459(10) Uani 1 1 d . A .
N3 N 0.2780(6) -0.1219(5) 0.2500 0.0612(17) Uani 1 2 d S A .
C1 C 0.4508(5) 0.1701(3) 0.2957(3) 0.0604(14) Uani 1 1 d . . .
H1A H 0.5274 0.1908 0.3158 0.073 Uiso 1 1 calc R A .
H1B H 0.3913 0.2155 0.3158 0.073 Uiso 1 1 calc R . .
C2 C 0.5218(5) 0.0033(4) 0.2954(3) 0.0755(18) Uani 1 1 d . . .
H2A H 0.5102 -0.0632 0.3155 0.091 Uiso 1 1 calc R A .
H2B H 0.5968 0.0277 0.3155 0.091 Uiso 1 1 calc R . .
C3 C 0.3909(5) 0.0599(4) 0.4065(3) 0.0693(16) Uani 1 1 d . . .
H3B H 0.4362 0.1066 0.4382 0.083 Uiso 1 1 calc R A .
H3C H 0.4088 -0.0060 0.4258 0.083 Uiso 1 1 calc R . .
C4 C 0.2609(5) 0.0802(4) 0.4168(3) 0.0563(14) Uani 1 1 d . A .
C5 C 0.2125(7) 0.1099(5) 0.4882(3) 0.0770(18) Uani 1 1 d . . .
H5A H 0.2611 0.1235 0.5319 0.092 Uiso 1 1 calc R A .
C6 C 0.0934(7) 0.1198(5) 0.4952(4) 0.087(2) Uani 1 1 d . A .
H6A H 0.0597 0.1386 0.5439 0.105 Uiso 1 1 calc R . .
C7 C 0.0237(6) 0.1017(4) 0.4295(4) 0.0740(17) Uani 1 1 d . . .
H7A H -0.0579 0.1085 0.4326 0.089 Uiso 1 1 calc R A .
C8 C 0.0766(5) 0.0733(4) 0.3589(3) 0.0597(14) Uani 1 1 d . A .
H8A H 0.0290 0.0600 0.3146 0.072 Uiso 1 1 calc R . .
C9 C 0.2339(7) -0.1941(6) 0.2500 0.0572(19) Uani 1 2 d S . .
C10 C 0.1744(8) -0.2895(6) 0.2500 0.080(3) Uani 1 2 d S A .
H10A H 0.2242 -0.3378 0.2247 0.120 Uiso 0.50 1 calc PR . .
H10B H 0.1014 -0.2844 0.2208 0.120 Uiso 0.50 1 calc PR . .
H10C H 0.1584 -0.3092 0.3044 0.120 Uiso 0.50 1 calc PR . .
P1 P 0.68248(19) 0.2500 0.5000 0.0634(6) Uani 1 2 d S . .
F1 F 0.5848(4) 0.1987(3) 0.5507(3) 0.1403(18) Uani 1 1 d . . .
F2 F 0.7813(4) 0.1990(4) 0.5494(3) 0.150(2) Uani 1 1 d . . .
F3 F 0.6807(4) 0.1596(3) 0.4399(3) 0.1183(15) Uani 1 1 d . . .
P2 P 0.15965(17) 0.36772(14) 0.2500 0.0488(5) Uani 1 2 d S . .
F4 F 0.1556(11) 0.2498(8) 0.2500 0.102(4) Uani 0.50 2 d SP A 1
F5 F 0.2555(8) 0.3603(8) 0.1853(6) 0.102(3) Uani 0.50 1 d P A 1
F6 F 0.0591(8) 0.3656(9) 0.1860(5) 0.101(3) Uani 0.50 1 d P A 1
F7 F 0.1629(15) 0.4791(9) 0.2500 0.148(9) Uani 0.50 2 d SP A 1
F11 F 0.1748(11) 0.4550(7) 0.1870(5) 0.116(4) Uani 0.50 1 d P A 2
F10 F 0.1535(14) 0.2902(7) 0.1857(6) 0.149(5) Uani 0.50 1 d P A 2
F9 F 0.2993(12) 0.3622(10) 0.2500 0.165(11) Uani 0.50 2 d SP A 2
F8 F 0.0276(13) 0.3859(14) 0.2500 0.225(15) Uani 0.50 2 d SP A 2

loop_
_atom_site_aniso_label
_atom_site_aniso_U_11
_atom_site_aniso_U_22
_atom_site_aniso_U_33
_atom_site_aniso_U_23
_atom_site_aniso_U_13
_atom_site_aniso_U_12
Cu1 0.0444(5) 0.0405(4) 0.0491(5) 0.000 0.000 -0.0011(4)
N1 0.047(2) 0.048(2) 0.067(3) 0.005(2) -0.010(2) 0.0022(19)
N2 0.053(3) 0.041(2) 0.044(2) 0.0042(17) -0.0011(19) -0.0016(18)
N3 0.075(5) 0.041(4) 0.068(4) 0.000 0.000 -0.012(3)
C1 0.056(3) 0.044(3) 0.081(4) -0.002(3) -0.012(3) -0.009(2)
C2 0.051(3) 0.060(3) 0.116(5) 0.007(3) -0.011(3) 0.010(3)
C3 0.074(4) 0.072(4) 0.062(4) 0.011(3) -0.021(3) -0.003(3)
C4 0.074(4) 0.049(3) 0.045(3) 0.007(2) -0.012(3) -0.009(3)
C5 0.110(5) 0.077(4) 0.044(3) -0.001(3) 0.003(4) -0.014(4)
C6 0.132(6) 0.077(5) 0.052(4) -0.005(3) 0.030(5) -0.005(4)
C7 0.077(4) 0.075(4) 0.070(4) 0.011(3) 0.020(4) 0.012(3)
C8 0.055(3) 0.069(3) 0.055(3) 0.007(3) 0.007(3) -0.004(3)
C9 0.058(5) 0.055(5) 0.058(5) 0.000 0.000 0.010(4)
C10 0.080(6) 0.050(5) 0.110(7) 0.000 0.000 -0.018(4)
P1 0.0615(13) 0.0749(15) 0.0537(12) -0.0110(11) 0.000 0.000
F1 0.145(4) 0.114(3) 0.162(4) -0.013(3) 0.076(4) -0.038(3)
F2 0.138(4) 0.192(5) 0.120(3) -0.015(3) -0.052(3) 0.059(4)
F3 0.115(3) 0.121(3) 0.119(3) -0.063(3) -0.018(3) 0.024(3)
P2 0.0484(11) 0.0432(10) 0.0548(12) 0.000 0.000 0.0015(9)
F4 0.101(8) 0.033(6) 0.173(15) 0.000 0.000 -0.003(6)
F5 0.062(6) 0.146(9) 0.097(7) 0.013(7) 0.035(5) 0.012(5)
F6 0.080(6) 0.160(9) 0.063(5) 0.021(6) -0.023(5) 0.020(6)
F7 0.105(11) 0.030(7) 0.31(3) 0.000 0.000 0.007(6)
F11 0.184(10) 0.077(6) 0.086(7) 0.029(5) 0.003(7) -0.003(7)
F10 0.258(14) 0.072(7) 0.118(8) -0.051(6) -0.053(10) -0.001(8)
F9 0.042(8) 0.060(8) 0.39(4) 0.000 0.000 -0.009(6)
F8 0.039(8) 0.102(12) 0.54(5) 0.000 0.000 -0.005(8)

loop_
_atom_type_symbol
_atom_type_description
_atom_type_scat_dispersion_real
_atom_type_scat_dispersion_imag
_atom_type_scat_source
C C 0.0033 0.0016 'International Tables Vol C Tables 4.2.6.8 and 6.1.1.4'
H H 0.0000 0.0000 'International Tables Vol C Tables 4.2.6.8 and 6.1.1.4'
N N 0.0061 0.0033 'International Tables Vol C Tables 4.2.6.8 and 6.1.1.4'
F F 0.0171 0.0103 'International Tables Vol C Tables 4.2.6.8 and 6.1.1.4'
P P 0.1023 0.0942 'International Tables Vol C Tables 4.2.6.8 and 6.1.1.4'
Cu Cu 0.3201 1.2651 'International Tables Vol C Tables 4.2.6.8 and 6.1.1.4'

loop_
_geom_angle_atom_site_label_1
_geom_angle_atom_site_label_2
_geom_angle_atom_site_label_3
_geom_angle
_geom_angle_site_symmetry_1
_geom_angle_site_symmetry_3
N1 Cu1 N1 73.5(3) . 6_556
N1 Cu1 N2 150.41(16) . 6_556
N1 Cu1 N2 82.50(17) 6_556 6_556
N1 Cu1 N2 82.50(17) . .
N1 Cu1 N2 150.41(16) 6_556 .
N2 Cu1 N2 113.4(2) 6_556 .
N1 Cu1 N3 103.53(18) . .
N1 Cu1 N3 103.53(18) 6_556 .
N2 Cu1 N3 98.63(14) 6_556 .
N2 Cu1 N3 98.63(14) . .
N1 Cu1 F4 100.2(2) . .
N1 Cu1 F4 100.2(2) 6_556 .
N2 Cu1 F4 66.91(14) 6_556 .
N2 Cu1 F4 66.91(14) . .
N3 Cu1 F4 150.3(3) . .
C3 N1 C2 116.1(4) . .
C3 N1 C1 114.4(4) . .
C2 N1 C1 108.1(4) . .
C3 N1 Cu1 111.0(3) . .
C2 N1 Cu1 106.1(3) . .
C1 N1 Cu1 99.5(3) . .
C8 N2 C4 118.1(5) . .
C8 N2 Cu1 127.7(4) . .
C4 N2 Cu1 114.0(3) . .
C9 N3 Cu1 155.5(7) . .
N1 C1 C1 107.5(3) . 6_556
N1 C2 C2 107.7(3) . 6_556
N1 C3 C4 110.4(4) . .
N2 C4 C5 121.4(5) . .
N2 C4 C3 115.7(5) . .
C5 C4 C3 122.9(5) . .
C6 C5 C4 120.1(6) . .
C5 C6 C7 118.9(6) . .
C6 C7 C8 118.8(6) . .
N2 C8 C7 122.6(6) . .
N3 C9 C10 179.5(9) . .
F2 P1 F2 87.6(5) 4_556 .
F2 P1 F1 91.6(3) 4_556 4_556
F2 P1 F1 179.1(3) . 4_556
F2 P1 F1 179.1(3) 4_556 .
F2 P1 F1 91.6(3) . .
F1 P1 F1 89.3(4) 4_556 .
F2 P1 F3 89.9(2) 4_556 4_556
F2 P1 F3 91.2(3) . 4_556
F1 P1 F3 89.2(2) 4_556 4_556
F1 P1 F3 89.7(2) . 4_556
F2 P1 F3 91.2(3) 4_556 .
F2 P1 F3 89.9(2) . .
F1 P1 F3 89.7(2) 4_556 .
F1 P1 F3 89.2(2) . .
F3 P1 F3 178.5(3) 4_556 .
F10 P2 F10 90.9(9) . 6_556
F10 P2 F7 134.5(4) . .
F10 P2 F7 134.5(4) 6_556 .
F10 P2 F8 93.9(7) . .
F10 P2 F8 93.9(7) 6_556 .
F7 P2 F8 82.0(9) . .
F10 P2 F5 119.2(6) . 6_556
F10 P2 F5 59.1(6) 6_556 6_556
F7 P2 F5 92.8(6) . 6_556
F8 P2 F5 135.2(3) . 6_556
F10 P2 F5 59.1(6) . .
F10 P2 F5 119.2(6) 6_556 .
F7 P2 F5 92.8(6) . .
F8 P2 F5 135.2(3) . .
F5 P2 F5 89.2(7) 6_556 .
F10 P2 F6 57.8(6) . .
F10 P2 F6 116.1(7) 6_556 .
F7 P2 F6 92.1(6) . .
F8 P2 F6 44.1(4) . .
F5 P2 F6 174.9(6) 6_556 .
F5 P2 F6 92.1(5) . .
F10 P2 F6 116.1(7) . 6_556
F10 P2 F6 57.8(6) 6_556 6_556
F7 P2 F6 92.1(6) . 6_556
F8 P2 F6 44.1(4) . 6_556
F5 P2 F6 92.1(5) 6_556 6_556
F5 P2 F6 174.9(6) . 6_556
F6 P2 F6 86.1(7) . 6_556
F10 P2 F9 90.8(7) . .
F10 P2 F9 90.8(7) 6_556 .
F7 P2 F9 91.3(8) . .
F8 P2 F9 173.3(9) . .
F5 P2 F9 44.7(4) 6_556 .
F5 P2 F9 44.7(4) . .
F6 P2 F9 136.8(3) . .
F6 P2 F9 136.8(3) 6_556 .
F10 P2 F11 174.7(7) . 6_556
F10 P2 F11 93.2(6) 6_556 6_556
F7 P2 F11 41.7(4) . 6_556
F8 P2 F11 89.2(7) . 6_556
F5 P2 F11 60.6(5) 6_556 6_556
F5 P2 F11 115.8(6) . 6_556
F6 P2 F11 122.9(6) . 6_556
F6 P2 F11 69.0(5) 6_556 6_556
F9 P2 F11 85.8(6) . 6_556
F10 P2 F11 93.2(6) . .
F10 P2 F11 174.7(7) 6_556 .
F7 P2 F11 41.7(4) . .
F8 P2 F11 89.2(7) . .
F5 P2 F11 115.8(6) 6_556 .
F5 P2 F11 60.6(5) . .
F6 P2 F11 69.0(5) . .
F6 P2 F11 122.9(6) 6_556 .
F9 P2 F11 85.8(6) . .
F11 P2 F11 82.5(7) 6_556 .
F10 P2 F4 45.5(4) . .
F10 P2 F4 45.5(4) 6_556 .
F7 P2 F4 179.7(8) . .
F8 P2 F4 97.7(8) . .
F5 P2 F4 87.4(5) 6_556 .
F5 P2 F4 87.4(5) . .
F6 P2 F4 87.8(5) . .
F6 P2 F4 87.8(5) 6_556 .
F9 P2 F4 88.9(7) . .
F11 P2 F4 138.3(4) 6_556 .
F11 P2 F4 138.3(4) . .
P2 F4 Cu1 151.1(7) . .

loop_
_geom_bond_atom_site_label_1
_geom_bond_atom_site_label_2
_geom_bond_distance
_geom_bond_site_symmetry_2
Cu1 N1 2.013(4) .
Cu1 N1 2.013(4) 6_556
Cu1 N2 2.015(4) 6_556
Cu1 N2 2.015(4) .
Cu1 N3 2.172(6) .
Cu1 F4 3.224(11) .
N1 C3 1.451(7) .
N1 C2 1.481(7) .
N1 C1 1.482(6) .
N2 C8 1.333(6) .
N2 C4 1.346(6) .
N3 C9 1.098(9) .
C1 C1 1.517(10) 6_556
C2 C2 1.508(12) 6_556
C3 C4 1.506(8) .
C4 C5 1.368(7) .
C5 C6 1.359(8) .
C6 C7 1.369(8) .
C7 C8 1.370(7) .
C9 C10 1.457(10) .
P1 F2 1.549(4) 4_556
P1 F2 1.549(4) .
P1 F1 1.554(4) 4_556
P1 F1 1.554(4) .
P1 F3 1.580(4) 4_556
P1 F3 1.580(4) .
P2 F10 1.500(8) .
P2 F10 1.500(8) 6_556
P2 F7 1.509(12) .
P2 F8 1.513(15) .
P2 F5 1.529(9) 6_556
P2 F5 1.529(9) .
P2 F6 1.558(9) .
P2 F6 1.558(9) 6_556
P2 F9 1.582(13) .
P2 F11 1.588(9) 6_556
P2 F11 1.588(9) .
P2 F4 1.598(10) .

loop_
_geom_torsion_atom_site_label_1
_geom_torsion_atom_site_label_2
_geom_torsion_atom_site_label_3
_geom_torsion_atom_site_label_4
_geom_torsion
_geom_torsion_site_symmetry_1
_geom_torsion_site_symmetry_4
N1 Cu1 N1 C3 -179.4(3) 6_556 .
N2 Cu1 N1 C3 143.5(4) 6_556 .
N2 Cu1 N1 C3 18.1(3) . .
N3 Cu1 N1 C3 -79.1(3) . .
F4 Cu1 N1 C3 82.9(4) . .
N1 Cu1 N1 C2 -52.4(4) 6_556 .
N2 Cu1 N1 C2 -89.5(4) 6_556 .
N2 Cu1 N1 C2 145.1(3) . .
N3 Cu1 N1 C2 48.0(4) . .
F4 Cu1 N1 C2 -150.1(3) . .
N1 Cu1 N1 C1 59.7(3) 6_556 .
N2 Cu1 N1 C1 22.6(5) 6_556 .
N2 Cu1 N1 C1 -102.8(3) . .
N3 Cu1 N1 C1 160.0(3) . .
F4 Cu1 N1 C1 -38.0(3) . .
N1 Cu1 N2 C8 170.3(4) . .
N1 Cu1 N2 C8 134.6(4) 6_556 .
N2 Cu1 N2 C8 16.3(5) 6_556 .
N3 Cu1 N2 C8 -87.1(4) . .
F4 Cu1 N2 C8 65.8(5) . .
N1 Cu1 N2 C4 -4.6(3) . .
N1 Cu1 N2 C4 -40.3(5) 6_556 .
N2 Cu1 N2 C4 -158.6(3) 6_556 .
N3 Cu1 N2 C4 98.0(4) . .
F4 Cu1 N2 C4 -109.1(4) . .
N1 Cu1 N3 C9 142.03(13) . .
N1 Cu1 N3 C9 -142.03(13) 6_556 .
N2 Cu1 N3 C9 -57.72(12) 6_556 .
N2 Cu1 N3 C9 57.72(12) . .
F4 Cu1 N3 C9 0.0 . .
C3 N1 C1 C1 -164.9(3) . 6_556
C2 N1 C1 C1 64.0(4) . 6_556
Cu1 N1 C1 C1 -46.5(2) . 6_556
C3 N1 C2 C2 165.7(3) . 6_556
C1 N1 C2 C2 -64.1(3) . 6_556
Cu1 N1 C2 C2 41.8(2) . 6_556
C2 N1 C3 C4 -148.5(4) . .
C1 N1 C3 C4 84.4(5) . .
Cu1 N1 C3 C4 -27.2(5) . .
C8 N2 C4 C5 -3.1(7) . .
Cu1 N2 C4 C5 172.3(4) . .
C8 N2 C4 C3 174.8(4) . .
Cu1 N2 C4 C3 -9.8(5) . .
N1 C3 C4 N2 24.6(6) . .
N1 C3 C4 C5 -157.5(5) . .
N2 C4 C5 C6 2.8(9) . .
C3 C4 C5 C6 -175.0(6) . .
C4 C5 C6 C7 -1.5(10) . .
C5 C6 C7 C8 0.6(9) . .
C4 N2 C8 C7 2.2(8) . .
Cu1 N2 C8 C7 -172.5(4) . .
C6 C7 C8 N2 -1.0(9) . .
Cu1 N3 C9 C10 0.0 . .
F10 P2 F4 Cu1 92.1(10) . .
F10 P2 F4 Cu1 -92.1(10) 6_556 .
F7 P2 F4 Cu1 180.0 . .
F8 P2 F4 Cu1 180.0 . .
F5 P2 F4 Cu1 -44.7(3) 6_556 .
F5 P2 F4 Cu1 44.7(3) . .
F6 P2 F4 Cu1 136.9(3) . .
F6 P2 F4 Cu1 -136.9(3) 6_556 .
F9 P2 F4 Cu1 0.0 . .
F11 P2 F4 Cu1 -82.5(9) 6_556 .
F11 P2 F4 Cu1 82.5(9) . .
N1 Cu1 F4 P2 37.43(13) . .
N1 Cu1 F4 P2 -37.43(13) 6_556 .
N2 Cu1 F4 P2 -114.67(15) 6_556 .
N2 Cu1 F4 P2 114.67(15) . .
N3 Cu1 F4 P2 180.0 . .
